data_7215350
loop_
_publ_author_name
'Xiong, Wei-Wei'
'Li, Jian-Rong'
'Feng, Mei-Ling'
'Huang, Xiao-Ying'

_publ_section_title
;
 Solvothermal syntheses, crystal structures, and characterizations of a
 series of one-dimensional organic-containing gallium polyselenides
;
_journal_issue 20
_journal_name_full CrystEngComm
_journal_page_first 6206
_journal_paper_doi 10.1039/c1ce05507k
_journal_volume 13
_journal_year 2011
_chemical_formula_moiety 'Ga2 Se6, 2(C2 H8 N)'
_chemical_formula_sum 'C4 H16 Ga2 N2 Se6'
_chemical_formula_weight 705.39
_chemical_name_systematic
;
?
;
_space_group_IT_number 14
_symmetry_cell_setting monoclinic
_symmetry_space_group_name_Hall '-P 2ybc'
_symmetry_space_group_name_H-M 'P 1 21/c 1'
_atom_sites_solution_hydrogens geom
_atom_sites_solution_primary direct
_atom_sites_solution_secondary difmap
_audit_creation_method SHELXL-97
_cell_angle_alpha 90.00
_cell_angle_beta 100.318(17)
_cell_angle_gamma 90.00
_cell_formula_units_Z 4
_cell_length_a 14.135(12)
_cell_length_b 8.456(7)
_cell_length_c 14.066(13)
_cell_measurement_reflns_used 1403
_cell_measurement_temperature 293(2)
_cell_measurement_theta_max 27.4758
_cell_measurement_theta_min 2.8194
_cell_volume 1654(2)
_computing_cell_refinement 'CrystalClear (Rigaku Inc., 2007)'
_computing_data_collection 'CrystalClear (Rigaku Inc., 2007)'
_computing_data_reduction 'CrystalClear (Rigaku Inc., 2007)'
_computing_molecular_graphics 'DIAMOND. Version 3.0. Crystal Impact'
_computing_publication_material 'Windows Word 2003'
_computing_structure_refinement 'SHELXL-97 (Sheldrick, 1997)'
_computing_structure_solution 'SHELXS-97 (Sheldrick, 1990)'
_diffrn_ambient_temperature 293(2)
_diffrn_detector_area_resol_mean 13.6612
_diffrn_measured_fraction_theta_full 0.997
_diffrn_measured_fraction_theta_max 0.997
_diffrn_measurement_device_type 'Rigaku SCXmini'
_diffrn_measurement_method CCD_Profile_fitting
_diffrn_radiation_monochromator graphite
_diffrn_radiation_source 'fine-focus sealed tube'
_diffrn_radiation_type MoK\a
_diffrn_radiation_wavelength 0.71073
_diffrn_reflns_av_R_equivalents 0.0585
_diffrn_reflns_av_sigmaI/netI 0.0523
_diffrn_reflns_limit_h_max 18
_diffrn_reflns_limit_h_min -18
_diffrn_reflns_limit_k_max 10
_diffrn_reflns_limit_k_min -7
_diffrn_reflns_limit_l_max 18
_diffrn_reflns_limit_l_min -18
_diffrn_reflns_number 12394
_diffrn_reflns_theta_full 27.48
_diffrn_reflns_theta_max 27.48
_diffrn_reflns_theta_min 2.82
_exptl_absorpt_coefficient_mu 16.433
_exptl_absorpt_correction_T_max 1.0000
_exptl_absorpt_correction_T_min 0.3135
_exptl_absorpt_correction_type multi-scan
_exptl_absorpt_process_details 'CrystalClear (Rigaku Inc., 2007)'
_exptl_crystal_colour Red
_exptl_crystal_density_diffrn 2.833
_exptl_crystal_density_method 'not measured'
_exptl_crystal_description Block
_exptl_crystal_F_000 1280
_exptl_crystal_size_max 0.2800
_exptl_crystal_size_mid 0.1700
_exptl_crystal_size_min 0.1300
_refine_diff_density_max 1.079
_refine_diff_density_min -1.180
_refine_diff_density_rms 0.204
_refine_ls_extinction_method none
_refine_ls_goodness_of_fit_ref 1.087
_refine_ls_hydrogen_treatment constr
_refine_ls_matrix_type full
_refine_ls_number_parameters 137
_refine_ls_number_reflns 3774
_refine_ls_number_restraints 18
_refine_ls_restrained_S_all 1.088
_refine_ls_R_factor_all 0.0765
_refine_ls_R_factor_gt 0.0538
_refine_ls_shift/su_max 0.000
_refine_ls_shift/su_mean 0.000
_refine_ls_structure_factor_coef Fsqd
_refine_ls_weighting_details 'calc w=1/[\s^2^(Fo^2^)+(0.0600P)^2^+3.0000P] where P=(Fo^2^+2Fc^2^)/3'
_refine_ls_weighting_scheme calc
_refine_ls_wR_factor_gt 0.1233
_refine_ls_wR_factor_ref 0.1374
_reflns_number_gt 2775
_reflns_number_total 3774
_reflns_threshold_expression >2sigma(I)
_cod_data_source_file c1ce05507k.txt
_cod_data_source_block compound-3-xh1-28c
_cod_depositor_comments
;
The following automatic conversions were performed:

'_exptl_absorpt_correction_type' value 'Multi-scan' changed to
'multi-scan' according to
/usr/data/users/saulius/automatic-downloads/retrospective/RSC/lib/dictionaries/cif_core.dic
dictionary named 'cif_core.dic' version 2.4.2 from 2011-04-26.

Automatic conversion script
Id: cif_fix_values 2281 2013-09-26 08:29:07Z andrius 
;
_cod_original_sg_symbol_H-M P2(1)/c
_cod_database_code 7215350

loop_
_symmetry_equiv_pos_as_xyz
'x, y, z'
'-x, y+1/2, -z+1/2'
'-x, -y, -z'
'x, -y-1/2, z-1/2'

loop_
_atom_site_label
_atom_site_type_symbol
_atom_site_fract_x
_atom_site_fract_y
_atom_site_fract_z
_atom_site_U_iso_or_equiv
_atom_site_adp_type
_atom_site_occupancy
_atom_site_symmetry_multiplicity
_atom_site_calc_flag
_atom_site_refinement_flags
_atom_site_disorder_assembly
_atom_site_disorder_group
Ga1 Ga 0.22218(7) 0.69867(11) 0.57495(6) 0.0338(2) Uani 1 1 d . . .
Ga2 Ga 0.23447(7) 0.80356(11) 0.82589(6) 0.0339(2) Uani 1 1 d . . .
Se1 Se 0.18675(7) 0.91817(10) 0.67027(5) 0.0405(2) Uani 1 1 d . . .
Se2 Se 0.11269(6) 0.67855(12) 0.42525(6) 0.0436(3) Uani 1 1 d . . .
Se3 Se 0.19970(7) 0.46129(11) 0.66420(6) 0.0452(2) Uani 1 1 d . . .
Se4 Se 0.29060(7) 0.53450(12) 0.81563(6) 0.0472(3) Uani 1 1 d . . .
Se5 Se 0.37069(7) 0.95041(11) 0.91297(6) 0.0431(2) Uani 1 1 d . . .
Se6 Se 0.38562(7) 0.78292(12) 1.04877(6) 0.0461(3) Uani 1 1 d . . .
N1 N 0.4142(6) 0.2929(9) 0.6270(5) 0.0479(19) Uani 1 1 d . . .
H1A H 0.3607 0.3509 0.6263 0.057 Uiso 1 1 calc R . .
H1B H 0.4588 0.3558 0.6081 0.057 Uiso 1 1 calc R . .
C1 C 0.4499(10) 0.2386(17) 0.7262(8) 0.081(4) Uani 1 1 d U . .
H1C H 0.4631 0.3284 0.7683 0.121 Uiso 1 1 calc R . .
H1D H 0.5078 0.1785 0.7278 0.121 Uiso 1 1 calc R . .
H1E H 0.4021 0.1734 0.7474 0.121 Uiso 1 1 calc R . .
C2 C 0.3924(9) 0.1624(14) 0.5583(8) 0.071(3) Uani 1 1 d U . .
H2A H 0.3666 0.2039 0.4954 0.106 Uiso 1 1 calc R . .
H2B H 0.3461 0.0934 0.5789 0.106 Uiso 1 1 calc R . .
H2C H 0.4502 0.1044 0.5553 0.106 Uiso 1 1 calc R . .
N2A N 0.0410(9) 0.2820(14) 0.3962(8) 0.052(3) Uani 0.670(14) 1 d PD A 1
H2D H -0.0218 0.2759 0.4002 0.063 Uiso 0.670(14) 1 calc PR A 1
H2E H 0.0613 0.3784 0.4180 0.063 Uiso 0.670(14) 1 calc PR A 1
C3A C 0.0473(16) 0.276(3) 0.2954(12) 0.061(5) Uani 0.670(14) 1 d PD A 1
H3A H 0.0037 0.3514 0.2605 0.092 Uiso 0.670(14) 1 calc PR A 1
H3B H 0.0307 0.1717 0.2709 0.092 Uiso 0.670(14) 1 calc PR A 1
H3C H 0.1118 0.3004 0.2876 0.092 Uiso 0.670(14) 1 calc PR A 1
C4A C 0.0910(13) 0.168(3) 0.4633(12) 0.059(6) Uani 0.670(14) 1 d PD A 1
H4A H 0.0763 0.1863 0.5264 0.089 Uiso 0.670(14) 1 calc PR A 1
H4B H 0.1591 0.1783 0.4658 0.089 Uiso 0.670(14) 1 calc PR A 1
H4C H 0.0711 0.0631 0.4423 0.089 Uiso 0.670(14) 1 calc PR A 1
N2B N 0.0660(18) 0.158(3) 0.3624(17) 0.052(3) Uani 0.33 1 d PD A 2
H2F H 0.0896 0.0711 0.3379 0.063 Uiso 0.330(14) 1 calc PR A 2
H2G H 0.0033 0.1431 0.3641 0.063 Uiso 0.330(14) 1 calc PR A 2
C3B C 0.081(4) 0.298(6) 0.309(3) 0.061(5) Uani 0.33 1 d PD A 2
H3D H 0.0418 0.2924 0.2454 0.092 Uiso 0.330(14) 1 calc PR A 2
H3E H 0.1476 0.3039 0.3023 0.092 Uiso 0.330(14) 1 calc PR A 2
H3F H 0.0641 0.3894 0.3418 0.092 Uiso 0.330(14) 1 calc PR A 2
C4B C 0.120(3) 0.197(8) 0.457(2) 0.059(6) Uani 0.33 1 d PD A 2
H4D H 0.1090 0.1176 0.5023 0.089 Uiso 0.330(14) 1 calc PR A 2
H4E H 0.0993 0.2979 0.4765 0.089 Uiso 0.330(14) 1 calc PR A 2
H4F H 0.1872 0.2012 0.4537 0.089 Uiso 0.330(14) 1 calc PR A 2

loop_
_atom_site_aniso_label
_atom_site_aniso_U_11
_atom_site_aniso_U_22
_atom_site_aniso_U_33
_atom_site_aniso_U_23
_atom_site_aniso_U_13
_atom_site_aniso_U_12
Ga1 0.0388(5) 0.0447(5) 0.0189(4) -0.0009(3) 0.0077(3) 0.0014(4)
Ga2 0.0405(5) 0.0427(5) 0.0192(4) -0.0002(3) 0.0076(4) -0.0001(4)
Se1 0.0598(6) 0.0413(5) 0.0222(4) 0.0034(3) 0.0121(4) 0.0084(4)
Se2 0.0363(5) 0.0734(7) 0.0214(4) -0.0040(4) 0.0059(3) -0.0007(4)
Se3 0.0592(6) 0.0406(5) 0.0368(5) -0.0013(4) 0.0116(4) -0.0069(4)
Se4 0.0620(6) 0.0455(5) 0.0332(4) 0.0064(4) 0.0061(4) 0.0073(4)
Se5 0.0469(5) 0.0508(6) 0.0333(4) -0.0003(4) 0.0116(4) -0.0107(4)
Se6 0.0380(5) 0.0651(6) 0.0353(5) 0.0078(4) 0.0071(4) 0.0043(4)
N1 0.055(5) 0.044(5) 0.044(4) -0.001(3) 0.007(4) 0.000(4)
C1 0.090(7) 0.098(7) 0.056(6) 0.016(6) 0.019(5) 0.028(6)
C2 0.078(7) 0.070(6) 0.064(6) -0.007(5) 0.015(5) -0.016(5)
N2A 0.052(7) 0.046(6) 0.060(7) 0.000(5) 0.012(5) 0.004(5)
C3A 0.066(17) 0.068(11) 0.052(9) -0.009(7) 0.019(9) -0.035(9)
C4A 0.055(14) 0.070(13) 0.057(7) 0.010(7) 0.021(8) 0.003(10)
N2B 0.052(7) 0.046(6) 0.060(7) 0.000(5) 0.012(5) 0.004(5)
C3B 0.066(17) 0.068(11) 0.052(9) -0.009(7) 0.019(9) -0.035(9)
C4B 0.055(14) 0.070(13) 0.057(7) 0.010(7) 0.021(8) 0.003(10)

loop_
_atom_type_symbol
_atom_type_description
_atom_type_scat_dispersion_real
_atom_type_scat_dispersion_imag
_atom_type_scat_source
C C 0.0033 0.0016 'International Tables Vol C Tables 4.2.6.8 and 6.1.1.4'
H H 0.0000 0.0000 'International Tables Vol C Tables 4.2.6.8 and 6.1.1.4'
N N 0.0061 0.0033 'International Tables Vol C Tables 4.2.6.8 and 6.1.1.4'
Ga Ga 0.2307 1.6083 'International Tables Vol C Tables 4.2.6.8 and 6.1.1.4'
Se Se -0.0929 2.2259 'International Tables Vol C Tables 4.2.6.8 and 6.1.1.4'

loop_
_geom_angle_atom_site_label_1
_geom_angle_atom_site_label_2
_geom_angle_atom_site_label_3
_geom_angle
_geom_angle_site_symmetry_1
_geom_angle_site_symmetry_3
Se2 Ga1 Se1 112.45(6) . .
Se2 Ga1 Se6 110.98(7) . 4_575
Se1 Ga1 Se6 109.76(5) . 4_575
Se2 Ga1 Se3 105.92(6) . .
Se1 Ga1 Se3 107.01(8) . .
Se6 Ga1 Se3 110.60(5) 4_575 .
Se1 Ga2 Se2 113.21(7) . 4_576
Se1 Ga2 Se4 111.71(5) . .
Se2 Ga2 Se4 111.67(5) 4_576 .
Se1 Ga2 Se5 108.92(6) . .
Se2 Ga2 Se5 105.04(7) 4_576 .
Se4 Ga2 Se5 105.76(7) . .
Ga2 Se1 Ga1 98.40(7) . .
Ga1 Se2 Ga2 95.14(8) . 4_575
Se4 Se3 Ga1 98.60(7) . .
Se3 Se4 Ga2 99.71(5) . .
Se6 Se5 Ga2 92.82(7) . .
Se5 Se6 Ga1 97.82(5) . 4_576
C2 N1 C1 112.8(9) . .
C2 N1 H1A 109.0 . .
C1 N1 H1A 109.0 . .
C2 N1 H1B 109.0 . .
C1 N1 H1B 109.0 . .
H1A N1 H1B 107.8 . .
N1 C1 H1C 109.5 . .
N1 C1 H1D 109.5 . .
H1C C1 H1D 109.5 . .
N1 C1 H1E 109.5 . .
H1C C1 H1E 109.5 . .
H1D C1 H1E 109.5 . .
N1 C2 H2A 109.5 . .
N1 C2 H2B 109.5 . .
H2A C2 H2B 109.5 . .
N1 C2 H2C 109.5 . .
H2A C2 H2C 109.5 . .
H2B C2 H2C 109.5 . .
C3A N2A C4A 120.7(19) . .
C3A N2A H2D 107.1 . .
C4A N2A H2D 107.1 . .
C3A N2A H2E 107.1 . .
C4A N2A H2E 107.1 . .
H2D N2A H2E 106.8 . .
N2A C3A H3A 109.5 . .
N2A C3A H3B 109.5 . .
H3A C3A H3B 109.5 . .
N2A C3A H3C 109.5 . .
H3A C3A H3C 109.5 . .
H3B C3A H3C 109.5 . .
N2A C4A H4A 109.5 . .
N2A C4A H4B 109.5 . .
H4A C4A H4B 109.5 . .
N2A C4A H4C 109.5 . .
H4A C4A H4C 109.5 . .
H4B C4A H4C 109.5 . .
C3B N2B C4B 101(4) . .
C3B N2B H2F 111.6 . .
C4B N2B H2F 111.6 . .
C3B N2B H2G 111.6 . .
C4B N2B H2G 111.6 . .
H2F N2B H2G 109.4 . .
N2B C3B H3D 109.5 . .
N2B C3B H3E 109.5 . .
H3D C3B H3E 109.5 . .
N2B C3B H3F 109.5 . .
H3D C3B H3F 109.5 . .
H3E C3B H3F 109.5 . .
N2B C4B H4D 109.5 . .
N2B C4B H4E 109.5 . .
H4D C4B H4E 109.5 . .
N2B C4B H4F 109.5 . .
H4D C4B H4F 109.5 . .
H4E C4B H4F 109.5 . .

loop_
_geom_bond_atom_site_label_1
_geom_bond_atom_site_label_2
_geom_bond_distance
_geom_bond_site_symmetry_2
Ga1 Se2 2.385(2) .
Ga1 Se1 2.3946(19) .
Ga1 Se6 2.409(2) 4_575
Ga1 Se3 2.418(2) .
Ga2 Se1 2.378(2) .
Ga2 Se2 2.4085(19) 4_576
Ga2 Se4 2.422(2) .
Ga2 Se5 2.4301(19) .
Se2 Ga2 2.4085(19) 4_575
Se3 Se4 2.364(2) .
Se5 Se6 2.357(2) .
Se6 Ga1 2.409(2) 4_576
N1 C2 1.463(12) .
N1 C1 1.469(13) .
N1 H1A 0.9000 .
N1 H1B 0.9000 .
C1 H1C 0.9600 .
C1 H1D 0.9600 .
C1 H1E 0.9600 .
C2 H2A 0.9600 .
C2 H2B 0.9600 .
C2 H2C 0.9600 .
N2A C3A 1.438(16) .
N2A C4A 1.443(17) .
N2A H2D 0.9000 .
N2A H2E 0.9000 .
C3A H3A 0.9600 .
C3A H3B 0.9600 .
C3A H3C 0.9600 .
C4A H4A 0.9600 .
C4A H4B 0.9600 .
C4A H4C 0.9600 .
N2B C3B 1.440(17) .
N2B C4B 1.443(17) .
N2B H2F 0.9000 .
N2B H2G 0.9000 .
C3B H3D 0.9600 .
C3B H3E 0.9600 .
C3B H3F 0.9600 .
C4B H4D 0.9600 .
C4B H4E 0.9600 .
C4B H4F 0.9600 .

loop_
_geom_hbond_atom_site_label_D
_geom_hbond_atom_site_label_H
_geom_hbond_atom_site_label_A
_geom_hbond_distance_DH
_geom_hbond_distance_HA
_geom_hbond_distance_DA
_geom_hbond_angle_DHA
_geom_hbond_site_symmetry_A
N1 H1A Se3 0.90 2.60 3.473(9) 163.2 .
N2A H2E Se2 0.90 2.64 3.506(12) 162.7 .
N1 H1B Se5 0.90 2.61 3.456(9) 157.7 2_646
N2A H2D Se1 0.90 2.88 3.609(13) 139.3 3_566

loop_
_geom_torsion_atom_site_label_1
_geom_torsion_atom_site_label_2
_geom_torsion_atom_site_label_3
_geom_torsion_atom_site_label_4
_geom_torsion
_geom_torsion_site_symmetry_1
_geom_torsion_site_symmetry_4
Se2 Ga2 Se1 Ga1 -127.93(5) 4_576 .
Se4 Ga2 Se1 Ga1 -0.83(6) . .
Se5 Ga2 Se1 Ga1 115.62(7) . .
Se2 Ga1 Se1 Ga2 146.19(5) . .
Se6 Ga1 Se1 Ga2 -89.75(6) 4_575 .
Se3 Ga1 Se1 Ga2 30.30(6) . .
Se1 Ga1 Se2 Ga2 121.79(6) . 4_575
Se6 Ga1 Se2 Ga2 -1.59(6) 4_575 4_575
Se3 Ga1 Se2 Ga2 -121.66(5) . 4_575
Se2 Ga1 Se3 Se4 -169.45(5) . .
Se1 Ga1 Se3 Se4 -49.29(7) . .
Se6 Ga1 Se3 Se4 70.22(7) 4_575 .
Ga1 Se3 Se4 Ga2 44.18(7) . .
Se1 Ga2 Se4 Se3 -28.67(7) . .
Se2 Ga2 Se4 Se3 99.26(8) 4_576 .
Se5 Ga2 Se4 Se3 -147.02(5) . .
Se1 Ga2 Se5 Se6 -177.99(4) . .
Se2 Ga2 Se5 Se6 60.44(7) 4_576 .
Se4 Ga2 Se5 Se6 -57.80(6) . .
Ga2 Se5 Se6 Ga1 -53.27(7) . 4_576
